data_4023138
loop_
_publ_author_name
'St\'ephane Diring'
'Pascal Retailleau'
'Raymond Ziessel'

_publ_section_title
;
 A Rational Protocol for the Synthesis of Arylated Bipyridine
 Ligands via a Cycloaddition Pathway
;
_journal_name_full 'Journal of Organic Chemistry'
_journal_page_first 10181
_journal_page_last 10193
_journal_paper_doi 10.1021/jo7019866
_journal_volume 72
_journal_year 2007
_chemical_formula_moiety 'C23 H18 N2'
_chemical_formula_sum 'C23 H18 N2'
_chemical_formula_weight 322.39
_chemical_name_systematic
; 
 ? 
;
_space_group_IT_number 14
_symmetry_cell_setting monoclinic
_symmetry_space_group_name_Hall '-P 2ybc'
_symmetry_space_group_name_H-M 'P 1 21/c 1'
_atom_sites_solution_hydrogens difmap
_atom_sites_solution_primary direct
_atom_sites_solution_secondary difmap
_audit_creation_method SHELXL-97
_cell_angle_alpha 90.00
_cell_angle_beta 92.870(2)
_cell_angle_gamma 90.00
_cell_formula_units_Z 8
_cell_length_a 11.3060(10)
_cell_length_b 7.3740(10)
_cell_length_c 41.368(5)
_cell_measurement_reflns_used 2725
_cell_measurement_temperature 293(2)
_cell_measurement_theta_max 19.78
_cell_measurement_theta_min 0.41
_cell_volume 3444.5(7)
_computing_cell_refinement 'DENZO (Otwinowski & Minor, 1997) COLLECT (Hooft, 1998)'
_computing_data_collection 'DENZO (Otwinowski & Minor, 1997) COLLECT (Hooft, 1998)'
_computing_data_reduction 'HKL package (Otwinowski & Minor, 1997)'
_computing_molecular_graphics 'PLATON (Spek, 1980-2004)'
_computing_publication_material 'SHELXL-97 (Sheldrick, 1997)'
_computing_structure_refinement 'SHELXL-97 (Sheldrick, 1997)'
_computing_structure_solution 'SHELXS-97 (Sheldrick, 1990)'
_diffrn_ambient_temperature 293(2)
_diffrn_measured_fraction_theta_full .934
_diffrn_measured_fraction_theta_max .934
_diffrn_measurement_device_type 'Nonius kappa-CCD diffractometer'
_diffrn_measurement_method 'phi and omega scans'
_diffrn_radiation_monochromator graphite
_diffrn_radiation_source 'fine-focus sealed tube'
_diffrn_radiation_type MoK\a
_diffrn_radiation_wavelength 0.71070
_diffrn_reflns_av_R_equivalents 0.0314
_diffrn_reflns_av_sigmaI/netI 0.0485
_diffrn_reflns_limit_h_max 10
_diffrn_reflns_limit_h_min -10
_diffrn_reflns_limit_k_max 6
_diffrn_reflns_limit_k_min -7
_diffrn_reflns_limit_l_max 39
_diffrn_reflns_limit_l_min -39
_diffrn_reflns_number 36412
_diffrn_reflns_theta_full 20.10
_diffrn_reflns_theta_max 20.10
_diffrn_reflns_theta_min 0.99
_exptl_absorpt_coefficient_mu 0.073
_exptl_absorpt_correction_type none
_exptl_crystal_colour colourless
_exptl_crystal_density_diffrn 1.243
_exptl_crystal_density_method 'not measured'
_exptl_crystal_description needle
_exptl_crystal_F_000 1360
_exptl_crystal_size_max 0.50
_exptl_crystal_size_mid 0.10
_exptl_crystal_size_min 0.10
_refine_diff_density_max .117
_refine_diff_density_min -.147
_refine_diff_density_rms .030
_refine_ls_extinction_method none
_refine_ls_goodness_of_fit_ref 1.038
_refine_ls_hydrogen_treatment constr
_refine_ls_matrix_type full
_refine_ls_number_parameters 452
_refine_ls_number_reflns 3028
_refine_ls_number_restraints 0
_refine_ls_restrained_S_all 1.038
_refine_ls_R_factor_all 0.0813
_refine_ls_R_factor_gt 0.0459
_refine_ls_shift/su_max 0.001
_refine_ls_shift/su_mean 0.000
_refine_ls_structure_factor_coef Fsqd
_refine_ls_weighting_details 'calc w=1/[\s^2^(Fo^2^)+(0.0640P)^2^+0.9810P] where P=(Fo^2^+2Fc^2^)/3'
_refine_ls_weighting_scheme calc
_refine_ls_wR_factor_gt 0.1068
_refine_ls_wR_factor_ref 0.1330
_reflns_number_gt 2031
_reflns_number_total 3028
_reflns_threshold_expression >2sigma(I)
_cod_data_source_file jo7019866-File002.cif
_cod_data_source_block compound_2a(sd077a)_CCDC_660943
_cod_original_sg_symbol_H-M 'P 21/c'
_cod_database_code 4023138

loop_
_symmetry_equiv_pos_as_xyz
'x, y, z'
'-x, y+1/2, -z+1/2'
'-x, -y, -z'
'x, -y-1/2, z-1/2'

loop_
_atom_site_label
_atom_site_type_symbol
_atom_site_fract_x
_atom_site_fract_y
_atom_site_fract_z
_atom_site_U_iso_or_equiv
_atom_site_adp_type
_atom_site_occupancy
_atom_site_symmetry_multiplicity
_atom_site_calc_flag
_atom_site_refinement_flags
N1A N 0.4141(3) 0.2267(4) 0.37421(7) 0.0582(8) Uani 1 1 d .
C1A C 0.2177(3) 0.2343(5) 0.34825(10) 0.0565(10) Uani 1 1 d .
C2 C 0.1441(3) 0.1753(5) 0.32389(9) 0.0573(10) Uani 1 1 d .
H2 H 0.1750 0.1194 0.3060 0.069 Uiso 1 1 calc R
C3A C 0.0261(4) 0.1964(6) 0.32513(11) 0.0836(13) Uani 1 1 d .
H3A H -0.0230 0.1549 0.3080 0.100 Uiso 1 1 calc R
C4A C -0.0232(4) 0.2770(6) 0.35081(13) 0.0854(13) Uani 1 1 d .
H4A H -0.1049 0.2910 0.3513 0.102 Uiso 1 1 calc R
C5A C 0.0505(4) 0.3372(5) 0.37603(10) 0.0809(12) Uani 1 1 d .
H5A H 0.0188 0.3921 0.3939 0.097 Uiso 1 1 calc R
C6A C 0.1713(3) 0.3163(5) 0.37481(10) 0.0696(11) Uani 1 1 d .
H6A H 0.2213 0.3573 0.3918 0.084 Uiso 1 1 calc R
C7A C 0.3483(3) 0.2163(4) 0.34622(10) 0.0546(10) Uani 1 1 d .
C8A C 0.3995(3) 0.1920(4) 0.31678(9) 0.0575(10) Uani 1 1 d .
H8A H 0.3516 0.1868 0.2979 0.069 Uiso 1 1 calc R
C9A C 0.5211(3) 0.1754(4) 0.31518(9) 0.0512(9) Uani 1 1 d .
C10A C 0.5871(3) 0.1807(4) 0.34416(10) 0.0577(10) Uani 1 1 d .
H10A H 0.6688 0.1661 0.3443 0.069 Uiso 1 1 calc R
C11A C 0.5323(3) 0.2077(4) 0.37304(9) 0.0537(10) Uani 1 1 d .
C12A C 0.6014(3) 0.2241(5) 0.40439(10) 0.0559(10) Uani 1 1 d .
C13A C 0.5502(3) 0.2682(5) 0.43262(11) 0.0786(12) Uani 1 1 d .
H13A H 0.4690 0.2886 0.4326 0.094 Uiso 1 1 calc R
C14A C 0.6178(5) 0.2826(6) 0.46104(10) 0.0941(14) Uani 1 1 d .
H14A H 0.5823 0.3124 0.4801 0.113 Uiso 1 1 calc R
C15A C 0.7356(4) 0.2535(6) 0.46125(11) 0.0898(14) Uani 1 1 d .
H15A H 0.7822 0.2635 0.4803 0.108 Uiso 1 1 calc R
C16A C 0.7845(4) 0.2094(6) 0.43302(13) 0.0983(15) Uani 1 1 d .
H16A H 0.8655 0.1876 0.4333 0.118 Uiso 1 1 calc R
N2 N 0.7204(3) 0.1953(5) 0.40403(9) 0.0956(12) Uani 1 1 d .
C17A C 0.5793(3) 0.1631(4) 0.28388(9) 0.0509(9) Uani 1 1 d .
C18A C 0.5292(3) 0.2462(5) 0.25624(10) 0.0583(10) Uani 1 1 d .
H18A H 0.4563 0.3038 0.2572 0.070 Uiso 1 1 calc R
C19A C 0.5856(3) 0.2444(5) 0.22761(9) 0.0608(10) Uani 1 1 d .
H19A H 0.5502 0.3014 0.2096 0.073 Uiso 1 1 calc R
C20A C 0.6937(3) 0.1600(5) 0.22499(9) 0.0580(10) Uani 1 1 d .
C21A C 0.7429(3) 0.0761(5) 0.25239(10) 0.0640(10) Uani 1 1 d .
H21A H 0.8154 0.0175 0.2513 0.077 Uiso 1 1 calc R
C22A C 0.6873(3) 0.0772(5) 0.28113(10) 0.0599(10) Uani 1 1 d .
H22A H 0.7228 0.0193 0.2991 0.072 Uiso 1 1 calc R
C23A C 0.7550(3) 0.1630(5) 0.19353(9) 0.0845(12) Uani 1 1 d .
H23A H 0.7836 0.2832 0.1896 0.127 Uiso 1 1 calc R
H23B H 0.7000 0.1281 0.1762 0.127 Uiso 1 1 calc R
H23C H 0.8203 0.0797 0.1947 0.127 Uiso 1 1 calc R
N1B N 0.5457(3) 0.7505(4) 0.44541(7) 0.0631(9) Uani 1 1 d .
N2B N 0.8489(3) 0.7480(5) 0.47548(8) 0.0842(11) Uani 1 1 d .
C1B C 0.3513(3) 0.7355(5) 0.41901(10) 0.0596(10) Uani 1 1 d .
C2B C 0.2779(3) 0.8181(5) 0.39595(9) 0.0670(11) Uani 1 1 d .
H2B H 0.3106 0.8742 0.3784 0.080 Uiso 1 1 calc R
C3B C 0.1569(4) 0.8194(6) 0.39838(11) 0.0819(13) Uani 1 1 d .
H3B H 0.1087 0.8761 0.3825 0.098 Uiso 1 1 calc R
C4B C 0.1077(3) 0.7371(6) 0.42419(13) 0.0851(14) Uani 1 1 d .
H4B H 0.0261 0.7394 0.4261 0.102 Uiso 1 1 calc R
C5B C 0.1791(4) 0.6510(6) 0.44736(10) 0.0803(12) Uani 1 1 d .
H5B H 0.1457 0.5924 0.4646 0.096 Uiso 1 1 calc R
C6B C 0.3006(4) 0.6520(5) 0.44483(10) 0.0709(11) Uani 1 1 d .
H6B H 0.3488 0.5958 0.4607 0.085 Uiso 1 1 calc R
C7B C 0.4824(3) 0.7368(5) 0.41709(10) 0.0582(10) Uani 1 1 d .
C8B C 0.5348(3) 0.7232(4) 0.38758(10) 0.0604(10) Uani 1 1 d .
H8B H 0.4876 0.7178 0.3685 0.072 Uiso 1 1 calc R
C9B C 0.6570(3) 0.7176(4) 0.38631(9) 0.0570(10) Uani 1 1 d .
C10B C 0.7209(3) 0.7285(5) 0.41557(10) 0.0637(11) Uani 1 1 d .
H10B H 0.8031 0.7220 0.4160 0.076 Uiso 1 1 calc R
C11B C 0.6643(3) 0.7489(5) 0.44434(9) 0.0588(10) Uani 1 1 d .
C12B C 0.7325(3) 0.7742(5) 0.47576(10) 0.0617(10) Uani 1 1 d .
C13B C 0.6781(3) 0.8297(5) 0.50302(11) 0.0742(12) Uani 1 1 d .
H13B H 0.5965 0.8466 0.5026 0.089 Uiso 1 1 calc R
C14B C 0.7466(4) 0.8601(5) 0.53111(10) 0.0828(12) Uani 1 1 d .
H14B H 0.7114 0.8983 0.5498 0.099 Uiso 1 1 calc R
C15B C 0.8652(4) 0.8340(6) 0.53127(11) 0.0886(13) Uani 1 1 d .
H15B H 0.9131 0.8535 0.5499 0.106 Uiso 1 1 calc R
C16B C 0.9118(4) 0.7783(7) 0.50329(13) 0.0989(15) Uani 1 1 d .
H16B H 0.9932 0.7600 0.5035 0.119 Uiso 1 1 calc R
C17B C 0.7190(3) 0.6974(5) 0.35565(9) 0.0554(10) Uani 1 1 d .
C18B C 0.6662(3) 0.6108(5) 0.32899(11) 0.0637(10) Uani 1 1 d .
H18B H 0.5890 0.5687 0.3300 0.076 Uiso 1 1 calc .
C19B C 0.7251(4) 0.5851(5) 0.30088(10) 0.0676(11) Uani 1 1 d .
H19B H 0.6863 0.5281 0.2833 0.081 Uiso 1 1 calc R
C20B C 0.8394(4) 0.6419(5) 0.29843(10) 0.0639(10) Uani 1 1 d .
C21B C 0.8919(3) 0.7339(5) 0.32432(11) 0.0715(11) Uani 1 1 d .
H21B H 0.9685 0.7783 0.3229 0.086 Uiso 1 1 calc R
C22B C 0.8333(3) 0.7618(5) 0.35248(10) 0.0714(12) Uani 1 1 d .
H22B H 0.8710 0.8247 0.3695 0.086 Uiso 1 1 calc R
C23B C 0.9053(3) 0.6066(6) 0.26827(9) 0.0939(14) Uani 1 1 d .
H23D H 0.9575 0.7064 0.2645 0.141 Uiso 0.50 1 calc PR
H23E H 0.8497 0.5937 0.2501 0.141 Uiso 0.50 1 calc PR
H23F H 0.9508 0.4972 0.2710 0.141 Uiso 0.50 1 calc PR
H23G H 0.8812 0.4918 0.2592 0.141 Uiso 0.50 1 calc PR
H23H H 0.9889 0.6045 0.2736 0.141 Uiso 0.50 1 calc PR
H23I H 0.8879 0.7010 0.2528 0.141 Uiso 0.50 1 calc PR

loop_
_atom_site_aniso_label
_atom_site_aniso_U_11
_atom_site_aniso_U_22
_atom_site_aniso_U_33
_atom_site_aniso_U_23
_atom_site_aniso_U_13
_atom_site_aniso_U_12
N1A 0.052(2) 0.064(2) 0.059(2) 0.0041(16) 0.0009(18) -0.0032(15)
C1A 0.050(3) 0.060(2) 0.060(3) 0.005(2) 0.006(2) -0.002(2)
C2 0.040(2) 0.080(3) 0.051(3) -0.008(2) 0.005(2) 0.000(2)
C3A 0.069(3) 0.095(3) 0.086(4) -0.008(3) -0.007(3) -0.006(2)
C4A 0.049(3) 0.088(3) 0.119(4) 0.006(3) 0.003(3) -0.002(2)
C5A 0.064(3) 0.086(3) 0.093(4) -0.009(3) 0.015(3) -0.002(2)
C6A 0.052(3) 0.085(3) 0.073(3) -0.002(2) 0.005(2) -0.003(2)
C7A 0.050(3) 0.058(2) 0.055(3) -0.001(2) -0.001(2) -0.0022(18)
C8A 0.053(3) 0.067(3) 0.051(3) 0.001(2) -0.005(2) -0.0007(18)
C9A 0.045(2) 0.052(2) 0.057(3) 0.0008(19) 0.001(2) -0.0001(17)
C10A 0.050(2) 0.063(2) 0.059(3) 0.002(2) -0.007(3) -0.0024(18)
C11A 0.055(3) 0.055(2) 0.051(3) 0.0028(19) -0.003(2) -0.0062(18)
C12A 0.047(3) 0.062(2) 0.059(3) 0.009(2) 0.001(2) -0.0067(18)
C13A 0.061(3) 0.117(4) 0.057(3) -0.005(3) -0.001(3) -0.003(2)
C14A 0.087(4) 0.131(4) 0.063(4) -0.007(3) -0.005(3) -0.012(3)
C15A 0.084(4) 0.121(4) 0.062(4) -0.001(3) -0.019(3) -0.013(3)
C16A 0.063(3) 0.143(4) 0.086(4) 0.000(3) -0.017(3) 0.001(3)
N2 0.075(3) 0.127(3) 0.084(3) 0.005(2) -0.010(2) -0.004(2)
C17A 0.047(2) 0.054(2) 0.051(3) 0.001(2) -0.002(2) -0.0018(19)
C18A 0.052(2) 0.065(3) 0.059(3) -0.001(2) 0.003(2) 0.0058(19)
C19A 0.060(3) 0.066(3) 0.056(3) 0.003(2) 0.001(2) 0.004(2)
C20A 0.055(2) 0.064(3) 0.056(3) -0.004(2) 0.009(2) -0.007(2)
C21A 0.054(2) 0.071(3) 0.067(3) 0.003(2) 0.001(2) 0.0059(19)
C22A 0.051(2) 0.066(3) 0.062(3) 0.008(2) -0.003(2) 0.005(2)
C23A 0.087(3) 0.091(3) 0.078(3) 0.001(2) 0.016(3) 0.000(2)
N1B 0.053(2) 0.071(2) 0.064(3) -0.0015(17) -0.0008(19) -0.0047(16)
N2B 0.062(3) 0.128(3) 0.062(3) -0.010(2) -0.008(2) 0.002(2)
C1B 0.052(3) 0.062(3) 0.065(3) -0.005(2) 0.003(2) -0.006(2)
C2B 0.053(3) 0.078(3) 0.069(3) 0.001(2) -0.001(2) -0.004(2)
C3B 0.057(3) 0.100(3) 0.088(4) -0.001(3) -0.006(3) -0.002(2)
C4B 0.048(3) 0.111(4) 0.096(4) -0.028(3) 0.004(3) -0.007(3)
C5B 0.072(3) 0.099(3) 0.072(3) -0.013(3) 0.017(3) -0.020(3)
C6B 0.061(3) 0.081(3) 0.070(3) -0.005(2) 0.002(2) -0.005(2)
C7B 0.051(3) 0.060(3) 0.063(3) 0.001(2) 0.000(3) -0.0035(18)
C8B 0.051(3) 0.070(3) 0.060(3) 0.001(2) -0.003(2) -0.0041(19)
C9B 0.056(3) 0.061(2) 0.054(3) -0.001(2) -0.002(2) -0.0020(18)
C10B 0.048(2) 0.080(3) 0.063(3) -0.002(2) 0.006(3) -0.0057(19)
C11B 0.049(3) 0.068(3) 0.059(3) 0.002(2) -0.003(2) -0.0058(19)
C12B 0.051(3) 0.070(3) 0.063(3) 0.001(2) -0.001(2) -0.005(2)
C13B 0.064(3) 0.094(3) 0.064(3) -0.002(3) 0.000(3) -0.004(2)
C14B 0.089(3) 0.099(3) 0.061(3) -0.012(2) 0.007(3) -0.003(3)
C15B 0.079(4) 0.111(4) 0.073(4) -0.009(3) -0.014(3) -0.004(3)
C16B 0.064(3) 0.153(5) 0.079(3) -0.012(3) -0.009(3) 0.003(3)
C17B 0.050(3) 0.061(2) 0.055(3) -0.003(2) -0.003(2) -0.0044(19)
C18B 0.057(2) 0.063(3) 0.071(3) 0.004(2) 0.001(3) -0.0062(19)
C19B 0.072(3) 0.067(3) 0.064(3) -0.005(2) -0.004(2) -0.009(2)
C20B 0.065(3) 0.069(3) 0.057(3) 0.000(2) 0.002(2) 0.008(2)
C21B 0.050(2) 0.090(3) 0.075(3) 0.002(3) 0.007(3) 0.000(2)
C22B 0.053(3) 0.090(3) 0.070(3) -0.010(2) -0.006(2) -0.005(2)
C23B 0.096(3) 0.110(4) 0.076(3) -0.008(3) 0.015(3) 0.012(3)

loop_
_atom_type_symbol
_atom_type_description
_atom_type_scat_dispersion_real
_atom_type_scat_dispersion_imag
_atom_type_scat_source
C C .0033 .0016 'International Tables Vol C Tables 4.2.6.8 and 6.1.1.4'
H H .0000 .0000 'International Tables Vol C Tables 4.2.6.8 and 6.1.1.4'
N N .0061 .0033 'International Tables Vol C Tables 4.2.6.8 and 6.1.1.4'

loop_
_geom_angle_atom_site_label_1
_geom_angle_atom_site_label_2
_geom_angle_atom_site_label_3
_geom_angle
C11A N1A C7A 118.0(3)
C2 C1A C6A 119.4(3)
C2 C1A C7A 120.4(4)
C6A C1A C7A 120.1(4)
C3A C2 C1A 120.7(4)
C3A C2 H2 119.6
C1A C2 H2 119.6
C2 C3A C4A 121.7(4)
C2 C3A H3A 119.2
C4A C3A H3A 119.2
C3A C4A C5A 118.5(4)
C3A C4A H4A 120.8
C5A C4A H4A 120.8
C4A C5A C6A 120.0(4)
C4A C5A H5A 120.0
C6A C5A H5A 120.0
C5A C6A C1A 119.7(4)
C5A C6A H6A 120.2
C1A C6A H6A 120.2
N1A C7A C8A 121.7(3)
N1A C7A C1A 117.0(4)
C8A C7A C1A 121.4(4)
C9A C8A C7A 120.9(3)
C9A C8A H8A 119.6
C7A C8A H8A 119.6
C10A C9A C8A 116.8(4)
C10A C9A C17A 121.0(3)
C8A C9A C17A 122.1(3)
C9A C10A C11A 120.4(3)
C9A C10A H10A 119.8
C11A C10A H10A 119.8
N1A C11A C10A 122.2(3)
N1A C11A C12A 116.1(4)
C10A C11A C12A 121.7(4)
N2 C12A C13A 120.4(3)
N2 C12A C11A 117.0(4)
C13A C12A C11A 122.5(4)
C12A C13A C14A 120.5(4)
C12A C13A H13A 119.7
C14A C13A H13A 119.7
C15A C14A C13A 120.0(4)
C15A C14A H14A 120.0
C13A C14A H14A 120.0
C14A C15A C16A 118.5(4)
C14A C15A H15A 120.7
C16A C15A H15A 120.7
C15A C16A N2 123.4(4)
C15A C16A H16A 118.3
N2 C16A H16A 118.3
C12A N2 C16A 117.1(4)
C22A C17A C18A 117.2(3)
C22A C17A C9A 122.1(3)
C18A C17A C9A 120.6(3)
C19A C18A C17A 121.1(3)
C19A C18A H18A 119.5
C17A C18A H18A 119.5
C18A C19A C20A 121.6(3)
C18A C19A H19A 119.2
C20A C19A H19A 119.2
C19A C20A C21A 117.3(4)
C19A C20A C23A 120.6(4)
C21A C20A C23A 122.1(4)
C22A C21A C20A 121.6(3)
C22A C21A H21A 119.2
C20A C21A H21A 119.2
C21A C22A C17A 121.2(3)
C21A C22A H22A 119.4
C17A C22A H22A 119.4
C20A C23A H23A 109.5
C20A C23A H23B 109.5
H23A C23A H23B 109.5
C20A C23A H23C 109.5
H23A C23A H23C 109.5
H23B C23A H23C 109.5
C11B N1B C7B 117.3(3)
C12B N2B C16B 116.8(4)
C2B C1B C6B 118.3(3)
C2B C1B C7B 121.9(4)
C6B C1B C7B 119.8(4)
C1B C2B C3B 121.3(4)
C1B C2B H2B 119.3
C3B C2B H2B 119.3
C4B C3B C2B 119.8(4)
C4B C3B H3B 120.1
C2B C3B H3B 120.1
C3B C4B C5B 120.0(4)
C3B C4B H4B 120.0
C5B C4B H4B 120.0
C4B C5B C6B 119.6(4)
C4B C5B H5B 120.2
C6B C5B H5B 120.2
C1B C6B C5B 120.9(4)
C1B C6B H6B 119.6
C5B C6B H6B 119.6
N1B C7B C8B 122.7(3)
N1B C7B C1B 116.2(4)
C8B C7B C1B 121.1(4)
C9B C8B C7B 120.4(3)
C9B C8B H8B 119.8
C7B C8B H8B 119.8
C10B C9B C8B 116.4(4)
C10B C9B C17B 120.3(3)
C8B C9B C17B 123.3(4)
C9B C10B C11B 121.0(3)
C9B C10B H10B 119.5
C11B C10B H10B 119.5
N1B C11B C10B 122.2(3)
N1B C11B C12B 116.4(4)
C10B C11B C12B 121.4(4)
N2B C12B C13B 122.3(3)
N2B C12B C11B 116.3(4)
C13B C12B C11B 121.3(4)
C12B C13B C14B 118.9(4)
C12B C13B H13B 120.5
C14B C13B H13B 120.5
C15B C14B C13B 119.6(4)
C15B C14B H14B 120.2
C13B C14B H14B 120.2
C14B C15B C16B 117.7(4)
C14B C15B H15B 121.2
C16B C15B H15B 121.2
N2B C16B C15B 124.7(4)
N2B C16B H16B 117.6
C15B C16B H16B 117.6
C18B C17B C22B 116.7(4)
C18B C17B C9B 121.5(3)
C22B C17B C9B 121.8(4)
C19B C18B C17B 121.8(3)
C19B C18B H18B 119.1
C17B C18B H18B 119.1
C20B C19B C18B 121.2(4)
C20B C19B H19B 119.4
C18B C19B H19B 119.4
C19B C20B C21B 117.7(4)
C19B C20B C23B 121.1(4)
C21B C20B C23B 121.2(4)
C20B C21B C22B 121.5(4)
C20B C21B H21B 119.3
C22B C21B H21B 119.3
C21B C22B C17B 121.0(4)
C21B C22B H22B 119.5
C17B C22B H22B 119.5
C20B C23B H23D 109.5
C20B C23B H23E 109.5
H23D C23B H23E 109.5
C20B C23B H23F 109.5
H23D C23B H23F 109.5
H23E C23B H23F 109.5
C20B C23B H23G 109.5
H23D C23B H23G 141.1
H23E C23B H23G 56.3
H23F C23B H23G 56.3
C20B C23B H23H 109.5
H23D C23B H23H 56.3
H23E C23B H23H 141.1
H23F C23B H23H 56.3
H23G C23B H23H 109.5
C20B C23B H23I 109.5
H23D C23B H23I 56.3
H23E C23B H23I 56.3
H23F C23B H23I 141.1
H23G C23B H23I 109.5
H23H C23B H23I 109.5

loop_
_geom_bond_atom_site_label_1
_geom_bond_atom_site_label_2
_geom_bond_distance
N1A C11A 1.346(4)
N1A C7A 1.347(4)
C1A C2 1.347(4)
C1A C6A 1.380(4)
C1A C7A 1.489(5)
C2 C3A 1.347(5)
C2 H2 0.9300
C3A C4A 1.361(5)
C3A H3A 0.9300
C4A C5A 1.376(5)
C4A H4A 0.9300
C5A C6A 1.378(4)
C5A H5A 0.9300
C6A H6A 0.9300
C7A C8A 1.386(4)
C8A C9A 1.385(4)
C8A H8A 0.9300
C9A C10A 1.380(4)
C9A C17A 1.485(4)
C10A C11A 1.388(4)
C10A H10A 0.9300
C11A C12A 1.485(5)
C12A N2 1.363(4)
C12A C13A 1.369(4)
C13A C14A 1.374(5)
C13A H13A 0.9300
C14A C15A 1.348(5)
C14A H14A 0.9300
C15A C16A 1.357(5)
C15A H15A 0.9300
C16A N2 1.374(5)
C16A H16A 0.9300
C17A C22A 1.386(4)
C17A C18A 1.392(4)
C18A C19A 1.373(4)
C18A H18A 0.9300
C19A C20A 1.380(4)
C19A H19A 0.9300
C20A C21A 1.383(4)
C20A C23A 1.505(4)
C21A C22A 1.372(4)
C21A H21A 0.9300
C22A H22A 0.9300
C23A H23A 0.9600
C23A H23B 0.9600
C23A H23C 0.9600
N1B C11B 1.345(4)
N1B C7B 1.345(4)
N2B C12B 1.331(4)
N2B C16B 1.340(4)
C1B C2B 1.375(4)
C1B C6B 1.382(4)
C1B C7B 1.489(5)
C2B C3B 1.377(5)
C2B H2B 0.9300
C3B C4B 1.370(5)
C3B H3B 0.9300
C4B C5B 1.377(5)
C4B H4B 0.9300
C5B C6B 1.383(5)
C5B H5B 0.9300
C6B H6B 0.9300
C7B C8B 1.387(4)
C8B C9B 1.386(4)
C8B H8B 0.9300
C9B C10B 1.381(4)
C9B C17B 1.487(5)
C10B C11B 1.388(4)
C10B H10B 0.9300
C11B C12B 1.489(5)
C12B C13B 1.374(5)
C13B C14B 1.382(5)
C13B H13B 0.9300
C14B C15B 1.354(5)
C14B H14B 0.9300
C15B C16B 1.359(5)
C15B H15B 0.9300
C16B H16B 0.9300
C17B C18B 1.384(4)
C17B C22B 1.389(4)
C18B C19B 1.381(4)
C18B H18B 0.9300
C19B C20B 1.368(4)
C19B H19B 0.9300
C20B C21B 1.377(5)
C20B C23B 1.508(4)
C21B C22B 1.384(5)
C21B H21B 0.9300
C22B H22B 0.9300
C23B H23D 0.9600
C23B H23E 0.9600
C23B H23F 0.9600
C23B H23G 0.9600
C23B H23H 0.9600
C23B H23I 0.9600

loop_
_geom_torsion_atom_site_label_1
_geom_torsion_atom_site_label_2
_geom_torsion_atom_site_label_3
_geom_torsion_atom_site_label_4
_geom_torsion
C6A C1A C2 C3A 0.4(5)
C7A C1A C2 C3A -177.9(3)
C1A C2 C3A C4A -0.2(6)
C2 C3A C4A C5A -0.2(6)
C3A C4A C5A C6A 0.4(6)
C4A C5A C6A C1A -0.2(6)
C2 C1A C6A C5A -0.2(5)
C7A C1A C6A C5A 178.1(3)
C11A N1A C7A C8A -1.8(5)
C11A N1A C7A C1A 178.9(3)
C2 C1A C7A N1A -160.9(3)
C6A C1A C7A N1A 20.9(5)
C2 C1A C7A C8A 19.8(5)
C6A C1A C7A C8A -158.4(3)
N1A C7A C8A C9A 0.7(5)
C1A C7A C8A C9A 180.0(3)
C7A C8A C9A C10A 1.2(5)
C7A C8A C9A C17A -175.3(3)
C8A C9A C10A C11A -2.1(5)
C17A C9A C10A C11A 174.5(3)
C7A N1A C11A C10A 0.9(5)
C7A N1A C11A C12A 178.7(3)
C9A C10A C11A N1A 1.1(5)
C9A C10A C11A C12A -176.6(3)
N1A C11A C12A N2 176.4(3)
C10A C11A C12A N2 -5.7(5)
N1A C11A C12A C13A -4.4(5)
C10A C11A C12A C13A 173.5(3)
N2 C12A C13A C14A -0.5(6)
C11A C12A C13A C14A -179.7(4)
C12A C13A C14A C15A 0.1(6)
C13A C14A C15A C16A -0.3(7)
C14A C15A C16A N2 1.0(7)
C13A C12A N2 C16A 1.1(5)
C11A C12A N2 C16A -179.7(4)
C15A C16A N2 C12A -1.4(7)
C10A C9A C17A C22A 29.9(5)
C8A C9A C17A C22A -153.6(3)
C10A C9A C17A C18A -147.0(3)
C8A C9A C17A C18A 29.5(5)
C22A C17A C18A C19A -0.8(5)
C9A C17A C18A C19A 176.3(3)
C17A C18A C19A C20A 0.3(5)
C18A C19A C20A C21A 0.3(5)
C18A C19A C20A C23A -178.8(3)
C19A C20A C21A C22A -0.4(5)
C23A C20A C21A C22A 178.7(3)
C20A C21A C22A C17A -0.1(5)
C18A C17A C22A C21A 0.7(5)
C9A C17A C22A C21A -176.3(3)
C6B C1B C2B C3B 0.4(5)
C7B C1B C2B C3B -178.5(3)
C1B C2B C3B C4B 0.0(6)
C2B C3B C4B C5B -1.0(6)
C3B C4B C5B C6B 1.6(6)
C2B C1B C6B C5B 0.2(5)
C7B C1B C6B C5B 179.2(3)
C4B C5B C6B C1B -1.2(6)
C11B N1B C7B C8B -0.6(5)
C11B N1B C7B C1B 178.9(3)
C2B C1B C7B N1B 143.7(3)
C6B C1B C7B N1B -35.2(5)
C2B C1B C7B C8B -36.8(5)
C6B C1B C7B C8B 144.3(4)
N1B C7B C8B C9B 2.0(5)
C1B C7B C8B C9B -177.5(3)
C7B C8B C9B C10B -0.7(5)
C7B C8B C9B C17B 178.1(3)
C8B C9B C10B C11B -1.7(5)
C17B C9B C10B C11B 179.4(3)
C7B N1B C11B C10B -2.0(5)
C7B N1B C11B C12B 176.8(3)
C9B C10B C11B N1B 3.2(5)
C9B C10B C11B C12B -175.5(3)
C16B N2B C12B C13B 0.0(6)
C16B N2B C12B C11B 177.1(4)
N1B C11B C12B N2B 171.1(3)
C10B C11B C12B N2B -10.1(5)
N1B C11B C12B C13B -11.8(5)
C10B C11B C12B C13B 167.0(3)
N2B C12B C13B C14B 0.2(6)
C11B C12B C13B C14B -176.7(3)
C12B C13B C14B C15B -0.3(6)
C13B C14B C15B C16B 0.0(6)
C12B N2B C16B C15B -0.3(7)
C14B C15B C16B N2B 0.3(7)
C10B C9B C17B C18B 151.6(3)
C8B C9B C17B C18B -27.1(5)
C10B C9B C17B C22B -27.3(5)
C8B C9B C17B C22B 153.9(3)
C22B C17B C18B C19B 1.7(5)
C9B C17B C18B C19B -177.3(3)
C17B C18B C19B C20B 1.1(6)
C18B C19B C20B C21B -3.3(5)
C18B C19B C20B C23B 177.3(3)
C19B C20B C21B C22B 2.7(5)
C23B C20B C21B C22B -177.9(3)
C20B C21B C22B C17B 0.1(6)
C18B C17B C22B C21B -2.3(5)
C9B C17B C22B C21B 176.7(3)
